data_4330016
loop_
_publ_author_name
'Samit Majumder'
'Leena Mandal'
'Sasankasekhar Mohanta'

_publ_section_title
;
 Syntheses, Structures, and Steady State and Time Resolved Photophysical
 Properties of a Tetraiminodiphenol Macrocyclic Ligand and Its Dinuclear
 Zinc(II)/Cadmium(II) Complexes with Coordinating and Noncoordinating
 Anions
;
_journal_name_full 'Inorganic Chemistry'
_journal_page_first 8739
_journal_page_last 8749
_journal_paper_doi 10.1021/ic300412u
_journal_volume 51
_journal_year 2012
_chemical_formula_sum 'C36 H52 N8 O12 Zn2'
_chemical_formula_weight 919.64
_chemical_name_systematic
; 
 ? 
;
_space_group_IT_number 60
_symmetry_cell_setting orthorhombic
_symmetry_space_group_name_Hall '-P 2n 2ab'
_symmetry_space_group_name_H-M 'P b c n'
_atom_sites_solution_hydrogens geom
_atom_sites_solution_primary direct
_atom_sites_solution_secondary difmap
_audit_creation_method SHELXL-97
_cell_angle_alpha 90.00
_cell_angle_beta 90.00
_cell_angle_gamma 90.00
_cell_formula_units_Z 4
_cell_length_a 12.2586(10)
_cell_length_b 19.7101(16)
_cell_length_c 17.9933(14)
_cell_measurement_temperature 296(2)
_cell_measurement_theta_max 24.79
_cell_measurement_theta_min 2.26
_cell_volume 4347.5(6)
_computing_cell_refinement 'Bruker SAINT'
_computing_data_collection 'Bruker APEX2'
_computing_data_reduction 'Bruker SAINT'
_computing_molecular_graphics 'Bruker SHELXTL'
_computing_publication_material 'Bruker SHELXTL'
_computing_structure_refinement 'SHELXL-97 (Sheldrick, 2008)'
_computing_structure_solution 'SHELXS-97 (Sheldrick, 2008)'
_diffrn_ambient_temperature 296(2)
_diffrn_measured_fraction_theta_full 0.999
_diffrn_measured_fraction_theta_max 0.999
_diffrn_measurement_device_type 'Bruker APEX-II CCD'
_diffrn_measurement_method '\f and \w scans'
_diffrn_radiation_monochromator graphite
_diffrn_radiation_source 'fine-focus sealed tube'
_diffrn_radiation_type MoK\a
_diffrn_radiation_wavelength 0.71073
_diffrn_reflns_av_R_equivalents 0.0552
_diffrn_reflns_av_sigmaI/netI 0.0245
_diffrn_reflns_limit_h_max 14
_diffrn_reflns_limit_h_min -13
_diffrn_reflns_limit_k_max 23
_diffrn_reflns_limit_k_min -23
_diffrn_reflns_limit_l_max 21
_diffrn_reflns_limit_l_min -21
_diffrn_reflns_number 48728
_diffrn_reflns_theta_full 25.33
_diffrn_reflns_theta_max 25.33
_diffrn_reflns_theta_min 1.96
_exptl_absorpt_coefficient_mu 1.170
_exptl_absorpt_correction_T_max 0.7586
_exptl_absorpt_correction_T_min 0.6849
_exptl_absorpt_process_details 'SADABAS(Sheldrick, 2008)'
_exptl_crystal_colour yellow
_exptl_crystal_density_diffrn 1.405
_exptl_crystal_description square
_exptl_crystal_F_000 1920
_exptl_crystal_size_max 0.35
_exptl_crystal_size_mid 0.30
_exptl_crystal_size_min 0.25
_refine_diff_density_max 0.517
_refine_diff_density_min -0.369
_refine_diff_density_rms 0.064
_refine_ls_extinction_method none
_refine_ls_goodness_of_fit_ref 1.199
_refine_ls_hydrogen_treatment constr
_refine_ls_matrix_type full
_refine_ls_number_parameters 285
_refine_ls_number_reflns 3974
_refine_ls_number_restraints 3
_refine_ls_restrained_S_all 1.201
_refine_ls_R_factor_all 0.0789
_refine_ls_R_factor_gt 0.0529
_refine_ls_shift/su_max 0.021
_refine_ls_shift/su_mean 0.002
_refine_ls_structure_factor_coef Fsqd
_refine_ls_weighting_details 'calc w=1/[\s^2^(Fo^2^)+(0.1000P)^2^+1.5000P] where P=(Fo^2^+2Fc^2^)/3'
_refine_ls_weighting_scheme calc
_refine_ls_wR_factor_gt 0.1582
_refine_ls_wR_factor_ref 0.1844
_reflns_number_gt 2840
_reflns_number_total 3974
_reflns_threshold_expression >2sigma(I)
_cod_data_source_file ic300412u_si_002_3.cif
_cod_data_source_block 3
_cod_database_code 4330016

loop_
_symmetry_equiv_pos_as_xyz
'x, y, z'
'x+1/2, -y+1/2, -z'
'-x, y, -z+1/2'
'-x+1/2, -y+1/2, z+1/2'
'-x, -y, -z'
'-x-1/2, y-1/2, z'
'x, -y, z-1/2'
'x-1/2, y-1/2, -z-1/2'

loop_
_atom_site_label
_atom_site_type_symbol
_atom_site_fract_x
_atom_site_fract_y
_atom_site_fract_z
_atom_site_U_iso_or_equiv
_atom_site_adp_type
_atom_site_occupancy
_atom_site_symmetry_multiplicity
_atom_site_calc_flag
_atom_site_refinement_flags
Zn1 Zn 0.52468(4) 0.42652(2) 0.03678(2) 0.0567(2) Uani 1 1 d .
O2 O 0.6796(3) 0.43188(19) 0.0712(2) 0.0939(11) Uani 1 1 d .
C12 C 0.4935(5) 0.2718(3) 0.0131(3) 0.0798(14) Uani 1 1 d .
H12A H 0.5591 0.2549 0.0368 0.096 Uiso 1 1 calc R
H12B H 0.4728 0.2395 -0.0250 0.096 Uiso 1 1 calc R
C15 C 0.5489(4) 0.3332(2) -0.0902(2) 0.0649(11) Uani 1 1 d .
H15 H 0.5480 0.2898 -0.1105 0.078 Uiso 1 1 calc R
C3 C 0.3728(4) 0.6355(3) 0.2078(2) 0.0681(11) Uani 1 1 d .
H3 H 0.3687 0.6819 0.2169 0.082 Uiso 1 1 calc R
N1 N 0.4432(3) 0.38894(19) 0.12660(18) 0.0672(9) Uani 1 1 d .
N2 N 0.5189(3) 0.33736(18) -0.02290(19) 0.0614(9) Uani 1 1 d .
C7 C 0.2898(5) 0.6171(3) 0.3339(3) 0.0904(16) Uani 1 1 d .
H7A H 0.3010 0.5830 0.3720 0.108 Uiso 1 1 calc R
H7B H 0.3296 0.6574 0.3487 0.108 Uiso 1 1 calc R
N4 N 0.0900(5) 0.4601(3) 0.0962(3) 0.1058(15) Uani 1 1 d .
C10 C 0.4391(5) 0.3147(2) 0.1382(3) 0.0790(14) Uani 1 1 d .
H10A H 0.3894 0.3051 0.1789 0.095 Uiso 1 1 calc R
H10B H 0.5109 0.2991 0.1530 0.095 Uiso 1 1 calc R
C11 C 0.4031(4) 0.2750(2) 0.0709(3) 0.0708(12) Uani 1 1 d .
C2 C 0.4159(3) 0.6133(2) 0.1397(2) 0.0595(10) Uani 1 1 d .
C4 C 0.3365(4) 0.5913(3) 0.2615(2) 0.0700(12) Uani 1 1 d .
C8 C 0.1735(6) 0.6334(5) 0.3302(4) 0.154(4) Uani 1 1 d .
H8A H 0.1596 0.6609 0.2872 0.232 Uiso 1 1 calc R
H8B H 0.1526 0.6577 0.3742 0.232 Uiso 1 1 calc R
H8C H 0.1320 0.5922 0.3269 0.232 Uiso 1 1 calc R
C5 C 0.3455(4) 0.5241(3) 0.2469(2) 0.0730(13) Uani 1 1 d .
H5 H 0.3212 0.4936 0.2826 0.088 Uiso 1 1 calc R
C6 C 0.3897(3) 0.4981(2) 0.1806(2) 0.0607(10) Uani 1 1 d .
C1 C 0.4251(3) 0.5442(2) 0.1251(2) 0.0562(9) Uani 1 1 d .
C9 C 0.3962(4) 0.4256(2) 0.1762(2) 0.0680(12) Uani 1 1 d .
H9 H 0.3618 0.4019 0.2143 0.082 Uiso 1 1 calc R
C14 C 0.3837(5) 0.2016(3) 0.0970(4) 0.0979(18) Uani 1 1 d .
H14A H 0.4473 0.1853 0.1225 0.147 Uiso 1 1 calc R
H14B H 0.3693 0.1732 0.0548 0.147 Uiso 1 1 calc R
H14C H 0.3222 0.2004 0.1301 0.147 Uiso 1 1 calc R
C13 C 0.2973(5) 0.3035(3) 0.0379(3) 0.0961(17) Uani 1 1 d .
H13A H 0.2411 0.3030 0.0751 0.144 Uiso 1 1 calc R
H13B H 0.2752 0.2762 -0.0036 0.144 Uiso 1 1 calc R
H13C H 0.3093 0.3493 0.0217 0.144 Uiso 1 1 calc R
C16 C 0.0375(9) 0.4025(6) 0.0684(10) 0.258(8) Uani 1 1 d .
H16A H -0.0399 0.4100 0.0677 0.386 Uiso 1 1 calc R
H16B H 0.0536 0.3643 0.0996 0.386 Uiso 1 1 calc R
H16C H 0.0626 0.3936 0.0188 0.386 Uiso 1 1 calc R
O3 O 0.1834(6) 0.4888(4) -0.0050(5) 0.192(3) Uani 1 1 d .
C17 C 0.0700(11) 0.4812(10) 0.1708(6) 0.292(10) Uani 1 1 d .
H17A H 0.0958 0.4470 0.2045 0.438 Uiso 1 1 calc R
H17B H -0.0069 0.4877 0.1779 0.438 Uiso 1 1 calc R
H17C H 0.1076 0.5231 0.1801 0.438 Uiso 1 1 calc R
O1 O 0.4655(2) 0.52149(14) 0.06157(15) 0.0622(7) Uani 1 1 d .
C18 C 0.1586(7) 0.4978(6) 0.0568(6) 0.148(3) Uani 1 1 d .
H18 H 0.1897 0.5349 0.0808 0.177 Uiso 1 1 calc R
O4A O 0.8832(15) 0.2857(9) 0.1851(19) 0.240(12) Uani 0.50 1 d P
O4 O 0.8148(11) 0.2991(6) 0.2547(5) 0.142(4) Uani 0.50 1 d PD
O5 O 0.7574(15) 0.3649(8) 0.1866(5) 0.343(10) Uani 1 1 d D
O6 O 0.8147(16) 0.3099(8) 0.1192(9) 0.298(10) Uani 0.80 1 d PD
N3 N 0.7992(8) 0.3178(4) 0.1856(6) 0.143(3) Uani 1 1 d D
O6A O 0.713(3) 0.311(2) 0.170(3) 0.20(2) Uani 0.20 1 d P

loop_
_atom_site_aniso_label
_atom_site_aniso_U_11
_atom_site_aniso_U_22
_atom_site_aniso_U_33
_atom_site_aniso_U_23
_atom_site_aniso_U_13
_atom_site_aniso_U_12
Zn1 0.0641(4) 0.0578(3) 0.0482(3) 0.00597(18) 0.0084(2) 0.0043(2)
O2 0.073(2) 0.109(3) 0.099(3) 0.022(2) -0.016(2) -0.0088(19)
C12 0.090(4) 0.060(3) 0.089(3) 0.011(3) 0.024(3) 0.006(2)
C15 0.067(3) 0.062(3) 0.065(3) -0.004(2) 0.008(2) 0.007(2)
C3 0.068(3) 0.079(3) 0.058(2) -0.008(2) -0.001(2) 0.004(2)
N1 0.083(3) 0.063(2) 0.0549(19) 0.0088(17) 0.0122(18) 0.0049(19)
N2 0.064(2) 0.058(2) 0.062(2) 0.0041(16) 0.0096(16) 0.0025(17)
C7 0.102(4) 0.111(4) 0.058(3) -0.012(3) 0.018(3) 0.014(3)
N4 0.093(4) 0.113(4) 0.112(4) 0.008(3) 0.017(3) 0.011(3)
C10 0.102(4) 0.069(3) 0.067(3) 0.019(2) 0.020(3) 0.006(3)
C11 0.071(3) 0.065(3) 0.076(3) 0.011(2) 0.012(2) 0.001(2)
C2 0.056(3) 0.074(3) 0.049(2) -0.0019(18) 0.0039(18) 0.009(2)
C4 0.069(3) 0.089(3) 0.052(2) -0.007(2) 0.006(2) 0.007(3)
C8 0.090(5) 0.264(11) 0.109(5) -0.065(6) 0.027(4) 0.010(6)
C5 0.076(3) 0.093(4) 0.050(2) 0.005(2) 0.014(2) 0.001(3)
C6 0.063(2) 0.074(3) 0.045(2) 0.0062(18) 0.0069(18) 0.001(2)
C1 0.055(2) 0.066(2) 0.047(2) 0.0004(17) 0.0059(17) 0.008(2)
C9 0.076(3) 0.077(3) 0.051(2) 0.013(2) 0.013(2) -0.002(2)
C14 0.115(5) 0.068(3) 0.111(4) 0.019(3) 0.026(4) -0.004(3)
C13 0.071(3) 0.102(4) 0.115(4) 0.019(3) -0.001(3) 0.000(3)
C16 0.135(9) 0.118(8) 0.52(3) -0.071(13) -0.012(13) -0.028(7)
O3 0.146(5) 0.233(8) 0.197(7) 0.060(7) 0.035(6) -0.039(5)
C17 0.198(11) 0.54(3) 0.134(8) -0.083(14) 0.028(9) 0.044(17)
O1 0.079(2) 0.0632(17) 0.0444(14) 0.0033(13) 0.0151(13) 0.0085(14)
C18 0.108(6) 0.181(9) 0.154(8) 0.024(8) -0.001(6) 0.012(6)
O4A 0.143(13) 0.141(12) 0.44(4) 0.062(17) 0.006(17) 0.041(10)
O4 0.171(10) 0.139(9) 0.116(7) 0.062(6) 0.013(7) 0.051(8)
O5 0.51(2) 0.365(16) 0.149(6) 0.035(9) 0.072(9) 0.307(18)
O6 0.37(2) 0.269(16) 0.258(14) -0.108(12) 0.176(15) -0.040(14)
N3 0.140(7) 0.085(4) 0.204(10) 0.031(5) 0.008(6) 0.024(4)
O6A 0.055(14) 0.17(3) 0.37(6) -0.06(3) 0.00(2) -0.049(18)

loop_
_atom_type_symbol
_atom_type_description
_atom_type_scat_dispersion_real
_atom_type_scat_dispersion_imag
_atom_type_scat_source
C C 0.0033 0.0016 'International Tables Vol C Tables 4.2.6.8 and 6.1.1.4'
H H 0.0000 0.0000 'International Tables Vol C Tables 4.2.6.8 and 6.1.1.4'
N N 0.0061 0.0033 'International Tables Vol C Tables 4.2.6.8 and 6.1.1.4'
O O 0.0106 0.0060 'International Tables Vol C Tables 4.2.6.8 and 6.1.1.4'
Zn Zn 0.2839 1.4301 'International Tables Vol C Tables 4.2.6.8 and 6.1.1.4'

loop_
_geom_angle_atom_site_label_1
_geom_angle_atom_site_label_2
_geom_angle_atom_site_label_3
_geom_angle
_geom_angle_site_symmetry_1
_geom_angle_site_symmetry_3
O2 Zn1 N1 103.81(16) . .
O2 Zn1 O1 100.67(14) . 5_665
N1 Zn1 O1 153.54(14) . 5_665
O2 Zn1 O1 102.69(15) . .
N1 Zn1 O1 89.19(13) . .
O1 Zn1 O1 75.69(12) 5_665 .
O2 Zn1 N2 103.82(16) . .
N1 Zn1 N2 94.97(14) . .
O1 Zn1 N2 88.76(12) 5_665 .
O1 Zn1 N2 151.30(14) . .
N2 C12 C11 114.7(4) . .
N2 C12 H12A 108.6 . .
C11 C12 H12A 108.6 . .
N2 C12 H12B 108.6 . .
C11 C12 H12B 108.6 . .
H12A C12 H12B 107.6 . .
N2 C15 C2 128.8(4) . 5_665
N2 C15 H15 115.6 . .
C2 C15 H15 115.6 5_665 .
C4 C3 C2 122.5(5) . .
C4 C3 H3 118.8 . .
C2 C3 H3 118.8 . .
C9 N1 C10 116.3(4) . .
C9 N1 Zn1 124.5(3) . .
C10 N1 Zn1 119.2(3) . .
C15 N2 C12 115.0(4) . .
C15 N2 Zn1 122.9(3) . .
C12 N2 Zn1 121.6(3) . .
C8 C7 C4 113.9(5) . .
C8 C7 H7A 108.8 . .
C4 C7 H7A 108.8 . .
C8 C7 H7B 108.8 . .
C4 C7 H7B 108.8 . .
H7A C7 H7B 107.7 . .
C18 N4 C16 123.8(9) . .
C18 N4 C17 116.5(10) . .
C16 N4 C17 119.6(11) . .
N1 C10 C11 114.2(4) . .
N1 C10 H10A 108.7 . .
C11 C10 H10A 108.7 . .
N1 C10 H10B 108.7 . .
C11 C10 H10B 108.7 . .
H10A C10 H10B 107.6 . .
C10 C11 C12 110.9(5) . .
C10 C11 C13 111.6(4) . .
C12 C11 C13 111.6(4) . .
C10 C11 C14 106.7(4) . .
C12 C11 C14 106.4(4) . .
C13 C11 C14 109.4(5) . .
C1 C2 C3 120.0(4) . .
C1 C2 C15 125.0(3) . 5_665
C3 C2 C15 115.0(4) . 5_665
C5 C4 C3 117.2(4) . .
C5 C4 C7 121.8(4) . .
C3 C4 C7 121.0(5) . .
C7 C8 H8A 109.5 . .
C7 C8 H8B 109.5 . .
H8A C8 H8B 109.5 . .
C7 C8 H8C 109.5 . .
H8A C8 H8C 109.5 . .
H8B C8 H8C 109.5 . .
C4 C5 C6 123.5(4) . .
C4 C5 H5 118.2 . .
C6 C5 H5 118.2 . .
C5 C6 C1 118.7(4) . .
C5 C6 C9 115.6(4) . .
C1 C6 C9 125.6(4) . .
O1 C1 C2 121.6(4) . .
O1 C1 C6 120.4(4) . .
C2 C1 C6 118.1(3) . .
N1 C9 C6 128.6(4) . .
N1 C9 H9 115.7 . .
C6 C9 H9 115.7 . .
C11 C14 H14A 109.5 . .
C11 C14 H14B 109.5 . .
H14A C14 H14B 109.5 . .
C11 C14 H14C 109.5 . .
H14A C14 H14C 109.5 . .
H14B C14 H14C 109.5 . .
C11 C13 H13A 109.5 . .
C11 C13 H13B 109.5 . .
H13A C13 H13B 109.5 . .
C11 C13 H13C 109.5 . .
H13A C13 H13C 109.5 . .
H13B C13 H13C 109.5 . .
N4 C16 H16A 109.5 . .
N4 C16 H16B 109.5 . .
H16A C16 H16B 109.5 . .
N4 C16 H16C 109.5 . .
H16A C16 H16C 109.5 . .
H16B C16 H16C 109.5 . .
N4 C17 H17A 109.5 . .
N4 C17 H17B 109.5 . .
H17A C17 H17B 109.5 . .
N4 C17 H17C 109.5 . .
H17A C17 H17C 109.5 . .
H17B C17 H17C 109.5 . .
C1 O1 Zn1 126.8(3) . 5_665
C1 O1 Zn1 128.8(2) . .
Zn1 O1 Zn1 104.31(12) 5_665 .
O3 C18 N4 126.0(11) . .
O3 C18 H18 117.0 . .
N4 C18 H18 117.0 . .
N3 O4A O6 51.3(9) . .
N3 O4A O4 55.7(13) . .
O6 O4A O4 106.3(13) . .
N3 O4 O4A 49.6(8) . .
N3 O5 O6A 56.8(19) . .
N3 O5 O6 42.4(9) . .
O6A O5 O6 59(2) . .
N3 O6 O4A 50.7(12) . .
N3 O6 O6A 44.8(17) . .
O4A O6 O6A 89(2) . .
N3 O6 O5 35.9(6) . .
O4A O6 O5 83.0(13) . .
O6A O6 O5 42.7(12) . .
O5 N3 O6A 69(2) . .
O5 N3 O4A 150.5(18) . .
O6A N3 O4A 139(3) . .
O5 N3 O6 101.8(13) . .
O6A N3 O6 83(3) . .
O4A N3 O6 78.0(17) . .
O5 N3 O4 107.6(12) . .
O6A N3 O4 110(3) . .
O4A N3 O4 74.7(16) . .
O6 N3 O4 150.4(13) . .
N3 O6A O5 54.0(14) . .
N3 O6A O6 51.7(17) . .
O5 O6A O6 79(2) . .

loop_
_geom_bond_atom_site_label_1
_geom_bond_atom_site_label_2
_geom_bond_distance
_geom_bond_site_symmetry_2
Zn1 O2 2.000(4) .
Zn1 N1 2.039(3) .
Zn1 O1 2.048(3) 5_665
Zn1 O1 2.057(3) .
Zn1 N2 2.061(4) .
C12 N2 1.478(6) .
C12 C11 1.521(7) .
C12 H12A 0.9700 .
C12 H12B 0.9700 .
C15 N2 1.268(5) .
C15 C2 1.446(6) 5_665
C15 H15 0.9300 .
C3 C4 1.376(7) .
C3 C2 1.404(6) .
C3 H3 0.9300 .
N1 C9 1.284(5) .
N1 C10 1.480(6) .
C7 C8 1.463(9) .
C7 C4 1.511(6) .
C7 H7A 0.9700 .
C7 H7B 0.9700 .
N4 C18 1.327(11) .
N4 C16 1.398(11) .
N4 C17 1.426(11) .
C10 C11 1.509(7) .
C10 H10A 0.9700 .
C10 H10B 0.9700 .
C11 C13 1.533(7) .
C11 C14 1.540(7) .
C2 C1 1.392(6) .
C2 C15 1.446(6) 5_665
C4 C5 1.354(7) .
C8 H8A 0.9600 .
C8 H8B 0.9600 .
C8 H8C 0.9600 .
C5 C6 1.407(6) .
C5 H5 0.9300 .
C6 C1 1.418(6) .
C6 C9 1.434(6) .
C1 O1 1.324(4) .
C9 H9 0.9300 .
C14 H14A 0.9600 .
C14 H14B 0.9600 .
C14 H14C 0.9600 .
C13 H13A 0.9600 .
C13 H13B 0.9600 .
C13 H13C 0.9600 .
C16 H16A 0.9600 .
C16 H16B 0.9600 .
C16 H16C 0.9600 .
O3 C18 1.167(10) .
C17 H17A 0.9600 .
C17 H17B 0.9600 .
C17 H17C 0.9600 .
O1 Zn1 2.049(3) 5_665
C18 H18 0.9300 .
O4A N3 1.209(18) .
O4A O6 1.53(3) .
O4A O4 1.53(3) .
O4 N3 1.311(12) .
O5 N3 1.061(10) .
O5 O6A 1.23(3) .
O5 O6 1.772(14) .
O6 N3 1.220(14) .
O6 O6A 1.55(4) .
N3 O6A 1.10(3) .
